data_7043749
loop_
_publ_author_name
'Brechin, Euan K.'
'Pedersen, Anders Hjordt H.'
'Julve, Miguel'
'Mart\'inez-Lillo, Jos\'e'
'Cano, Joan'

_publ_section_title
;
 Magneto-structural correlations in a family of ReIVCuII chains based on
 the hexachlororhenate(IV) metalloligand
;
_journal_name_full 'Dalton Trans.'
_journal_paper_doi 10.1039/C7DT02216F
_journal_year 2017
_chemical_formula_moiety 'Cl6 Re, C20 H24 Cu N8'
_chemical_formula_sum 'C20 H24 Cl6 Cu N8 Re'
_chemical_formula_weight 838.91
_space_group_crystal_system monoclinic
_space_group_IT_number 15
_space_group_name_Hall '-C 2yc'
_space_group_name_H-M_alt 'C 1 2/c 1'
_symmetry_space_group_name_Hall '-C 2yc'
_symmetry_space_group_name_H-M 'C 1 2/c 1'
_atom_sites_solution_hydrogens geom
_atom_sites_solution_primary direct
_audit_creation_date 2017-04-21
_audit_creation_method
;
Olex2 1.2
(compiled 2017.03.28 svn.r3405 for OlexSys, GUI svn.r5335)
;
_audit_update_record
;
2017-05-16 deposited with the CCDC.
2017-07-21 downloaded from the CCDC.
;
_cell_angle_alpha 90
_cell_angle_beta 101.4205(11)
_cell_angle_gamma 90
_cell_formula_units_Z 4
_cell_length_a 12.69636(15)
_cell_length_b 14.46868(15)
_cell_length_c 16.11703(16)
_cell_measurement_reflns_used 20648
_cell_measurement_temperature 120
_cell_measurement_theta_max 30.0930
_cell_measurement_theta_min 3.5900
_cell_volume 2902.07(6)
_computing_cell_refinement
;
CrysAlisPro, Agilent Technologies,
Version 1.171.37.34 (release 22-05-2014 CrysAlis171 .NET)
(compiled May 22 2014,16:03:01)
;
_computing_data_collection
;
CrysAlisPro, Agilent Technologies,
Version 1.171.37.34 (release 22-05-2014 CrysAlis171 .NET)
(compiled May 22 2014,16:03:01)
;
_computing_data_reduction
;
CrysAlisPro, Agilent Technologies,
Version 1.171.37.34 (release 22-05-2014 CrysAlis171 .NET)
(compiled May 22 2014,16:03:01)
;
_computing_molecular_graphics 'Olex2 (Dolomanov et al., 2009)'
_computing_publication_material 'Olex2 (Dolomanov et al., 2009)'
_computing_structure_refinement 'ShelXL (Sheldrick, 2015)'
_computing_structure_solution 'ShelXS (Sheldrick, 2008)'
_diffrn_ambient_temperature 120
_diffrn_detector 'CCD plate'
_diffrn_detector_area_resol_mean 16.1042
_diffrn_detector_type Eos
_diffrn_measured_fraction_theta_full 0.999
_diffrn_measured_fraction_theta_max 0.966
_diffrn_measurement_details
;
#__ type_ start__ end____ width___ exp.time_
  1 omega  -23.00   19.00   1.0000   15.0000
omega____ theta____ kappa____ phi______ frames
    -      -21.3557  -99.0000   90.0000 42

#__ type_ start__ end____ width___ exp.time_
  2 omega  -17.00   17.00   1.0000   15.0000
omega____ theta____ kappa____ phi______ frames
    -      -21.3557  -99.0000  150.0000 34

#__ type_ start__ end____ width___ exp.time_
  3 omega  -21.00   12.00   1.0000   15.0000
omega____ theta____ kappa____ phi______ frames
    -      -21.3557  -99.0000  -60.0000 33

#__ type_ start__ end____ width___ exp.time_
  4 omega   34.00   80.00   1.0000   15.0000
omega____ theta____ kappa____ phi______ frames
    -       23.0745  179.0000 -180.0000 46

#__ type_ start__ end____ width___ exp.time_
  5 omega    2.00   69.00   1.0000   15.0000
omega____ theta____ kappa____ phi______ frames
    -       23.0745   57.0000   60.0000 67

#__ type_ start__ end____ width___ exp.time_
  6 omega  -27.00   42.00   1.0000   15.0000
omega____ theta____ kappa____ phi______ frames
    -       23.0745  -38.0000 -180.0000 69

#__ type_ start__ end____ width___ exp.time_
  7 omega    4.00   92.00   1.0000   15.0000
omega____ theta____ kappa____ phi______ frames
    -       23.0745   38.0000  -30.0000 88

#__ type_ start__ end____ width___ exp.time_
  8 omega  -46.00    5.00   1.0000   15.0000
omega____ theta____ kappa____ phi______ frames
    -       23.0745  -38.0000  150.0000 51

#__ type_ start__ end____ width___ exp.time_
  9 omega  -94.00    4.00   1.0000   15.0000
omega____ theta____ kappa____ phi______ frames
    -      -21.3557  -38.0000   60.0000 98

#__ type_ start__ end____ width___ exp.time_
 10 omega  -25.00   65.00   1.0000   15.0000
omega____ theta____ kappa____ phi______ frames
    -       23.0745  -99.0000   60.0000 90

#__ type_ start__ end____ width___ exp.time_
 11 omega    2.00   92.00   1.0000   15.0000
omega____ theta____ kappa____ phi______ frames
    -       23.0745   57.0000 -150.0000 90

#__ type_ start__ end____ width___ exp.time_
 12 omega   32.00  100.00   1.0000   15.0000
omega____ theta____ kappa____ phi______ frames
    -       23.0745 -179.0000  -90.0000 68

#__ type_ start__ end____ width___ exp.time_
 13 omega    2.00   92.00   1.0000   15.0000
omega____ theta____ kappa____ phi______ frames
    -       23.0745   57.0000  -30.0000 90

#__ type_ start__ end____ width___ exp.time_
 14 omega   34.00   99.00   1.0000   15.0000
omega____ theta____ kappa____ phi______ frames
    -       23.0745  179.0000   60.0000 65

#__ type_ start__ end____ width___ exp.time_
 15 omega  -90.00    0.00   1.0000   15.0000
omega____ theta____ kappa____ phi______ frames
    -      -21.3557  -57.0000    0.0000 90

#__ type_ start__ end____ width___ exp.time_
 16 omega   -2.00   96.00   1.0000   15.0000
omega____ theta____ kappa____ phi______ frames
    -       23.0745   38.0000 -120.0000 98

#__ type_ start__ end____ width___ exp.time_
 17 omega  -25.00   65.00   1.0000   15.0000
omega____ theta____ kappa____ phi______ frames
    -       23.0745  -99.0000  120.0000 90

#__ type_ start__ end____ width___ exp.time_
 18 omega    2.00   92.00   1.0000   15.0000
omega____ theta____ kappa____ phi______ frames
    -       23.0745   57.0000 -105.0000 90

#__ type_ start__ end____ width___ exp.time_
 19 omega  -46.00   44.00   1.0000   15.0000
omega____ theta____ kappa____ phi______ frames
    -       23.0745  -57.0000  -74.0000 90

#__ type_ start__ end____ width___ exp.time_
 20 omega  -25.00   65.00   1.0000   15.0000
omega____ theta____ kappa____ phi______ frames
    -       23.0745  -99.0000  -90.0000 90

#__ type_ start__ end____ width___ exp.time_
 21 omega  -25.00   21.00   1.0000   15.0000
omega____ theta____ kappa____ phi______ frames
    -      -21.3557  -99.0000  -30.0000 46

#__ type_ start__ end____ width___ exp.time_
 22 omega  -86.00   -5.00   1.0000   15.0000
omega____ theta____ kappa____ phi______ frames
    -      -21.3557  137.0000  -95.7439 81

#__ type_ start__ end____ width___ exp.time_
 23 omega  -25.00   65.00   1.0000   15.0000
omega____ theta____ kappa____ phi______ frames
    -       23.0745  -99.0000 -180.0000 90

#__ type_ start__ end____ width___ exp.time_
 24 omega  -25.00   22.00   1.0000   15.0000
omega____ theta____ kappa____ phi______ frames
    -       23.0745  -99.0000  -30.0000 47

#__ type_ start__ end____ width___ exp.time_
 25 omega   -2.00   96.00   1.0000   15.0000
omega____ theta____ kappa____ phi______ frames
    -       23.0745   38.0000   60.0000 98
;
_diffrn_measurement_device 'four-circle diffractometer'
_diffrn_measurement_device_type 'Xcalibur, Eos'
_diffrn_measurement_method '\w scans'
_diffrn_orient_matrix_UB_11 0.0182991000
_diffrn_orient_matrix_UB_12 -0.0277928000
_diffrn_orient_matrix_UB_13 -0.0305315000
_diffrn_orient_matrix_UB_21 -0.0448294000
_diffrn_orient_matrix_UB_22 -0.0296973000
_diffrn_orient_matrix_UB_23 -0.0017192000
_diffrn_orient_matrix_UB_31 -0.0300760000
_diffrn_orient_matrix_UB_32 0.0273526000
_diffrn_orient_matrix_UB_33 -0.0328797000
_diffrn_radiation_monochromator graphite
_diffrn_radiation_probe x-ray
_diffrn_radiation_type MoK\a
_diffrn_radiation_wavelength 0.71073
_diffrn_reflns_av_R_equivalents 0.0514
_diffrn_reflns_av_unetI/netI 0.0268
_diffrn_reflns_Laue_measured_fraction_full 0.999
_diffrn_reflns_Laue_measured_fraction_max 0.966
_diffrn_reflns_limit_h_max 17
_diffrn_reflns_limit_h_min -18
_diffrn_reflns_limit_k_max 20
_diffrn_reflns_limit_k_min -20
_diffrn_reflns_limit_l_max 23
_diffrn_reflns_limit_l_min -22
_diffrn_reflns_number 60620
_diffrn_reflns_point_group_measured_fraction_full 0.999
_diffrn_reflns_point_group_measured_fraction_max 0.966
_diffrn_reflns_theta_full 26.000
_diffrn_reflns_theta_max 30.814
_diffrn_reflns_theta_min 2.816
_diffrn_source 'Enhance (Mo) X-ray Source'
_exptl_absorpt_coefficient_mu 5.479
_exptl_absorpt_correction_T_max 1.00000
_exptl_absorpt_correction_T_min 0.86007
_exptl_absorpt_correction_type multi-scan
_exptl_absorpt_process_details
;
CrysAlisPro, Agilent Technologies,
Version 1.171.37.34 (release 22-05-2014 CrysAlis171 .NET)
(compiled May 22 2014,16:03:01)
Empirical absorption correction using spherical harmonics,
 implemented in SCALE3 ABSPACK scaling algorithm.
Empirical absorption correction using spherical harmonics,
 implemented in SCALE3 ABSPACK scaling algorithm.
;
_exptl_crystal_colour 'clear violet'
_exptl_crystal_colour_lustre clear
_exptl_crystal_colour_primary violet
_exptl_crystal_density_diffrn 1.920
_exptl_crystal_description block
_exptl_crystal_F_000 1624
_exptl_crystal_size_max 0.1126
_exptl_crystal_size_mid 0.1003
_exptl_crystal_size_min 0.0756
_refine_diff_density_max 0.576
_refine_diff_density_min -0.827
_refine_diff_density_rms 0.105
_refine_ls_extinction_method none
_refine_ls_goodness_of_fit_ref 1.140
_refine_ls_hydrogen_treatment constr
_refine_ls_matrix_type full
_refine_ls_number_parameters 185
_refine_ls_number_reflns 4403
_refine_ls_number_restraints 3
_refine_ls_restrained_S_all 1.140
_refine_ls_R_factor_all 0.0371
_refine_ls_R_factor_gt 0.0267
_refine_ls_shift/su_max 0.000
_refine_ls_shift/su_mean 0.000
_refine_ls_structure_factor_coef Fsqd
_refine_ls_weighting_details 'w=1/[\s^2^(Fo^2^)+(0.0118P)^2^+4.3748P] where P=(Fo^2^+2Fc^2^)/3'
_refine_ls_weighting_scheme calc
_refine_ls_wR_factor_gt 0.0421
_refine_ls_wR_factor_ref 0.0441
_reflns_Friedel_coverage 0.000
_reflns_number_gt 3787
_reflns_number_total 4403
_reflns_threshold_expression 'I > 2\s(I)'
_cod_data_source_file c7dt02216f2.cif
_cod_data_source_block eb4199_refinalized
_cod_database_code 7043749
_shelx_shelxl_version_number 2014/7
_chemical_oxdiff_formula 'C30 H30 Re Cl6 N4 Cu'
_chemical_oxdiff_usercomment '@ 170 K AHP119'
_shelx_space_group_comment
;
The symmetry employed for this shelxl refinement is uniquely defined
by the following loop, which should always be used as a source of
symmetry information in preference to the above space-group names.
They are only intended as comments.
;
_reflns_odcompleteness_completeness 99.84
_reflns_odcompleteness_iscentric 1
_reflns_odcompleteness_theta 26.32
_olex2_refinement_description
;
1. Fixed Uiso
 At 1.2 times of:
  All C(H) groups, All C(H,H) groups
2. Rigid body (RIGU) restrains
 C6, C7
 with sigma for 1-2 distances of 0.004 and sigma for 1-3 distances of 0.004
3. Others
 Sof(C6)=Sof(H6)=Sof(C7)=Sof(H7A)=Sof(H7B)=1-FVAR(1)
 Sof(C4)=Sof(H4)=Sof(C5)=Sof(H5A)=Sof(H5B)=FVAR(1)
4.a Aromatic/amide H refined with riding coordinates:
 C1(H1), C2(H2), C3(H3), C4(H4), C6(H6), C8(H8), C9(H9), C10(H10), C11(H11)
4.b X=CH2 refined with riding coordinates:
 C5(H5A,H5B), C7(H7A,H7B), C12(H12A,H12B)
;
_olex2_submission_special_instructions 'No special instructions were received'

loop_
_space_group_symop_operation_xyz
'x, y, z'
'-x, y, -z+1/2'
'x+1/2, y+1/2, z'
'-x+1/2, y+1/2, -z+1/2'
'-x, -y, -z'
'x, -y, z-1/2'
'-x+1/2, -y+1/2, -z'
'x+1/2, -y+1/2, z-1/2'

loop_
_atom_site_label
_atom_site_type_symbol
_atom_site_fract_x
_atom_site_fract_y
_atom_site_fract_z
_atom_site_U_iso_or_equiv
_atom_site_adp_type
_atom_site_occupancy
_atom_site_site_symmetry_order
_atom_site_calc_flag
_atom_site_refinement_flags_posn
_atom_site_refinement_flags_adp
_atom_site_refinement_flags_occupancy
_atom_site_disorder_assembly
_atom_site_disorder_group
Re1 Re 0.2500 0.2500 0.5000 0.01852(4) Uani 1 2 d S T P . .
Cl1 Cl 0.17776(5) 0.10276(4) 0.45954(4) 0.02645(13) Uani 1 1 d . . . . .
Cl2 Cl 0.16492(5) 0.25029(5) 0.61722(4) 0.03172(14) Uani 1 1 d . . . . .
Cl3 Cl 0.40127(5) 0.17980(5) 0.58454(5) 0.03507(16) Uani 1 1 d . . . . .
Cu1 Cu 0.0000 0.0000 0.5000 0.02143(9) Uani 1 2 d S T P . .
N1 N 0.09161(18) -0.03793(15) 0.61175(13) 0.0258(5) Uani 1 1 d . . . . .
N2 N 0.2216(2) -0.03462(19) 0.72408(14) 0.0400(6) Uani 1 1 d . . . . .
N3 N -0.05997(17) 0.10386(15) 0.55853(13) 0.0249(4) Uani 1 1 d . . . . .
N4 N -0.1160(2) 0.24074(17) 0.59048(17) 0.0407(6) Uani 1 1 d . . . . .
C1 C 0.1777(2) 0.0073(2) 0.65005(16) 0.0332(6) Uani 1 1 d . . . . .
H1 H 0.2052 0.0615 0.6288 0.040 Uiso 1 1 calc R . . . .
C2 C 0.0810(2) -0.1115(2) 0.66368(17) 0.0353(7) Uani 1 1 d . . . . .
H2 H 0.0257 -0.1566 0.6522 0.042 Uiso 1 1 calc R . . . .
C3 C 0.1590(3) -0.1104(2) 0.73212(17) 0.0398(7) Uani 1 1 d . . . . .
H3 H 0.1694 -0.1534 0.7776 0.048 Uiso 1 1 calc R . . . .
C4 C 0.3117(4) -0.0137(4) 0.7868(3) 0.0385(13) Uani 0.722(9) 1 d . . . A 1
H4 H 0.3304 -0.0531 0.8347 0.046 Uiso 0.722(9) 1 calc R . . A 1
C5 C 0.3692(5) 0.0580(5) 0.7804(3) 0.068(2) Uani 0.722(9) 1 d . . . A 1
H5A H 0.3508 0.0976 0.7327 0.081 Uiso 0.722(9) 1 calc R . . A 1
H5B H 0.4301 0.0714 0.8234 0.081 Uiso 0.722(9) 1 calc R . . A 1
C6 C 0.3315(12) 0.0209(9) 0.7659(9) 0.036(3) Uani 0.278(9) 1 d . U . A 2
H6 H 0.3555 0.0727 0.7386 0.043 Uiso 0.278(9) 1 calc R . . A 2
C7 C 0.3839(9) -0.0087(8) 0.8372(7) 0.044(4) Uani 0.278(9) 1 d . U . A 2
H7A H 0.3585 -0.0607 0.8633 0.052 Uiso 0.278(9) 1 calc R . . A 2
H7B H 0.4483 0.0214 0.8639 0.052 Uiso 0.278(9) 1 calc R . . A 2
C8 C -0.0787(2) 0.18929(19) 0.53273(18) 0.0312(6) Uani 1 1 d . . . . .
H8 H -0.0674 0.2121 0.4799 0.037 Uiso 1 1 calc R . . . .
C9 C -0.0855(3) 0.1007(2) 0.63722(19) 0.0453(8) Uani 1 1 d . . . . .
H9 H -0.0797 0.0474 0.6722 0.054 Uiso 1 1 calc R . . . .
C10 C -0.1200(3) 0.1837(2) 0.6577(2) 0.0513(9) Uani 1 1 d . . . . .
H10 H -0.1426 0.1997 0.7086 0.062 Uiso 1 1 calc R . . . .
C11 C -0.1424(4) 0.3364(3) 0.5853(3) 0.0665(12) Uani 1 1 d . . . . .
H11 H -0.1761 0.3596 0.6286 0.080 Uiso 1 1 calc R . . . .
C12 C -0.1272(4) 0.3927(3) 0.5322(3) 0.0895(16) Uani 1 1 d . . . . .
H12A H -0.0938 0.3740 0.4871 0.107 Uiso 1 1 calc R . . . .
H12B H -0.1489 0.4552 0.5360 0.107 Uiso 1 1 calc R . . . .

loop_
_atom_site_aniso_label
_atom_site_aniso_U_11
_atom_site_aniso_U_22
_atom_site_aniso_U_33
_atom_site_aniso_U_23
_atom_site_aniso_U_13
_atom_site_aniso_U_12
Re1 0.01881(7) 0.02007(6) 0.01657(6) -0.00007(5) 0.00326(4) -0.00416(6)
Cl1 0.0314(3) 0.0234(3) 0.0254(3) -0.0038(2) 0.0078(2) -0.0094(3)
Cl2 0.0378(3) 0.0352(3) 0.0258(3) -0.0064(3) 0.0149(3) -0.0122(3)
Cl3 0.0258(3) 0.0353(4) 0.0403(4) 0.0109(3) -0.0025(3) 0.0004(3)
Cu1 0.0243(2) 0.0230(2) 0.01539(18) -0.00029(16) -0.00004(16) 0.00069(17)
N1 0.0282(12) 0.0280(11) 0.0196(10) 0.0020(8) 0.0007(9) 0.0011(9)
N2 0.0363(14) 0.0552(17) 0.0231(11) -0.0073(11) -0.0075(10) 0.0127(12)
N3 0.0257(11) 0.0264(11) 0.0226(10) -0.0024(9) 0.0052(9) -0.0035(9)
N4 0.0443(15) 0.0323(14) 0.0495(15) -0.0055(12) 0.0187(12) 0.0014(12)
C1 0.0370(16) 0.0340(15) 0.0258(13) -0.0017(11) -0.0006(12) 0.0002(13)
C2 0.0402(17) 0.0398(16) 0.0272(14) 0.0071(12) 0.0098(12) 0.0020(13)
C3 0.0482(19) 0.0470(19) 0.0242(14) 0.0099(13) 0.0073(13) 0.0113(15)
C4 0.039(3) 0.046(3) 0.027(2) 0.004(2) -0.004(2) -0.009(2)
C5 0.057(4) 0.092(5) 0.046(3) 0.018(3) -0.012(3) -0.045(4)
C6 0.035(7) 0.032(7) 0.038(6) 0.017(5) -0.002(5) -0.021(5)
C7 0.030(6) 0.051(7) 0.044(6) 0.016(5) -0.008(5) -0.019(5)
C8 0.0290(15) 0.0328(15) 0.0328(14) -0.0008(11) 0.0088(12) 0.0030(12)
C9 0.072(2) 0.0364(17) 0.0332(16) -0.0008(13) 0.0254(16) -0.0021(16)
C10 0.074(3) 0.0450(19) 0.0434(18) -0.0066(15) 0.0335(18) 0.0008(18)
C11 0.091(3) 0.041(2) 0.079(3) -0.008(2) 0.045(2) 0.018(2)
C12 0.132(5) 0.050(3) 0.102(4) 0.013(3) 0.061(3) 0.032(3)

loop_
_atom_type_symbol
_atom_type_description
_atom_type_scat_dispersion_real
_atom_type_scat_dispersion_imag
_atom_type_scat_source
C C 0.0033 0.0016 'International Tables Vol C Tables 4.2.6.8 and 6.1.1.4'
H H 0.0000 0.0000 'International Tables Vol C Tables 4.2.6.8 and 6.1.1.4'
Cl Cl 0.1484 0.1585 'International Tables Vol C Tables 4.2.6.8 and 6.1.1.4'
Cu Cu 0.3201 1.2651 'International Tables Vol C Tables 4.2.6.8 and 6.1.1.4'
N N 0.0061 0.0033 'International Tables Vol C Tables 4.2.6.8 and 6.1.1.4'
Re Re -1.0185 7.2310 'International Tables Vol C Tables 4.2.6.8 and 6.1.1.4'

loop_
_exptl_crystal_face_index_h
_exptl_crystal_face_index_k
_exptl_crystal_face_index_l
_exptl_crystal_face_perp_dist
_exptl_oxdiff_crystal_face_indexfrac_h
_exptl_oxdiff_crystal_face_indexfrac_k
_exptl_oxdiff_crystal_face_indexfrac_l
_exptl_oxdiff_crystal_face_x
_exptl_oxdiff_crystal_face_y
_exptl_oxdiff_crystal_face_z
-5 -5 1 0.0082 -4.9936 -4.9951 0.9994 0.0169 0.3705 -0.0193
5 5 -1 0.0787 4.9936 4.9951 -0.9994 -0.0169 -0.3705 0.0193
-3 4 -5 0.0590 -2.9970 3.9955 -4.9955 -0.0134 0.0243 0.3637
3 -4 5 0.0395 2.9970 -3.9955 4.9955 0.0134 -0.0243 -0.3637
1 0 -5 0.0141 0.9984 -0.0003 -4.9955 0.1708 -0.0362 0.1342
-1 0 5 0.0615 -0.9984 0.0003 4.9955 -0.1708 0.0362 -0.1342
-5 5 2 0.0653 -4.9942 4.9948 1.9982 -0.2912 0.0721 0.2211
1 -1 0 0.0336 0.9989 -0.9989 -0.0000 0.0460 -0.0151 -0.0574

loop_
_geom_angle_atom_site_label_1
_geom_angle_atom_site_label_2
_geom_angle_atom_site_label_3
_geom_angle
_geom_angle_site_symmetry_1
_geom_angle_site_symmetry_3
Cl1 Re1 Cl1 180.0 . 7_556
Cl2 Re1 Cl1 89.52(2) . 7_556
Cl2 Re1 Cl1 89.52(2) 7_556 .
Cl2 Re1 Cl1 90.48(2) 7_556 7_556
Cl2 Re1 Cl1 90.48(2) . .
Cl2 Re1 Cl2 180.0 7_556 .
Cl3 Re1 Cl1 89.91(2) . .
Cl3 Re1 Cl1 89.91(2) 7_556 7_556
Cl3 Re1 Cl1 90.09(2) 7_556 .
Cl3 Re1 Cl1 90.09(2) . 7_556
Cl3 Re1 Cl2 89.29(3) . .
Cl3 Re1 Cl2 90.70(3) . 7_556
Cl3 Re1 Cl2 89.29(3) 7_556 7_556
Cl3 Re1 Cl2 90.71(3) 7_556 .
Cl3 Re1 Cl3 180.00(3) 7_556 .
N1 Cu1 N1 180.0 . 5_556
N3 Cu1 N1 90.61(8) . 5_556
N3 Cu1 N1 90.61(8) 5_556 .
N3 Cu1 N1 89.39(8) 5_556 5_556
N3 Cu1 N1 89.39(8) . .
N3 Cu1 N3 180.0 5_556 .
C1 N1 Cu1 124.15(18) . .
C1 N1 C2 105.7(2) . .
C2 N1 Cu1 130.13(19) . .
C1 N2 C3 107.2(2) . .
C1 N2 C4 132.3(4) . .
C1 N2 C6 108.2(5) . .
C3 N2 C4 120.5(3) . .
C3 N2 C6 144.5(5) . .
C8 N3 Cu1 128.31(18) . .
C8 N3 C9 105.3(2) . .
C9 N3 Cu1 126.35(19) . .
C8 N4 C10 106.6(2) . .
C8 N4 C11 127.4(3) . .
C10 N4 C11 126.0(3) . .
N1 C1 N2 110.4(3) . .
N1 C1 H1 124.8 . .
N2 C1 H1 124.8 . .
N1 C2 H2 124.8 . .
C3 C2 N1 110.4(3) . .
C3 C2 H2 124.8 . .
N2 C3 H3 126.9 . .
C2 C3 N2 106.3(3) . .
C2 C3 H3 126.9 . .
N2 C4 H4 119.6 . .
C5 C4 N2 120.8(5) . .
C5 C4 H4 119.6 . .
C4 C5 H5A 120.0 . .
C4 C5 H5B 120.0 . .
H5A C5 H5B 120.0 . .
N2 C6 H6 121.5 . .
C7 C6 N2 117.1(11) . .
C7 C6 H6 121.5 . .
C6 C7 H7A 120.0 . .
C6 C7 H7B 120.0 . .
H7A C7 H7B 120.0 . .
N3 C8 N4 111.6(3) . .
N3 C8 H8 124.2 . .
N4 C8 H8 124.2 . .
N3 C9 H9 124.9 . .
C10 C9 N3 110.3(3) . .
C10 C9 H9 124.9 . .
N4 C10 H10 126.9 . .
C9 C10 N4 106.2(3) . .
C9 C10 H10 126.9 . .
N4 C11 H11 115.8 . .
C12 C11 N4 128.4(4) . .
C12 C11 H11 115.8 . .
C11 C12 H12A 120.0 . .
C11 C12 H12B 120.0 . .
H12A C12 H12B 120.0 . .

loop_
_geom_bond_atom_site_label_1
_geom_bond_atom_site_label_2
_geom_bond_distance
_geom_bond_site_symmetry_2
Re1 Cl1 2.3597(6) 7_556
Re1 Cl1 2.3597(6) .
Re1 Cl2 2.3546(6) 7_556
Re1 Cl2 2.3546(6) .
Re1 Cl3 2.3538(6) .
Re1 Cl3 2.3538(6) 7_556
Cu1 N1 2.017(2) .
Cu1 N1 2.017(2) 5_556
Cu1 N3 2.003(2) 5_556
Cu1 N3 2.003(2) .
N1 C1 1.318(3) .
N1 C2 1.377(3) .
N2 C1 1.356(3) .
N2 C3 1.375(4) .
N2 C4 1.402(5) .
N2 C6 1.636(14) .
N3 C8 1.311(3) .
N3 C9 1.371(3) .
N4 C8 1.349(3) .
N4 C10 1.371(4) .
N4 C11 1.423(4) .
C1 H1 0.9500 .
C2 H2 0.9500 .
C2 C3 1.328(4) .
C3 H3 0.9500 .
C4 H4 0.9500 .
C4 C5 1.285(8) .
C5 H5A 0.9500 .
C5 H5B 0.9500 .
C6 H6 0.9500 .
C6 C7 1.281(18) .
C7 H7A 0.9500 .
C7 H7B 0.9500 .
C8 H8 0.9500 .
C9 H9 0.9500 .
C9 C10 1.341(4) .
C10 H10 0.9500 .
C11 H11 0.9500 .
C11 C12 1.224(5) .
C12 H12A 0.9500 .
C12 H12B 0.9500 .

loop_
_geom_torsion_atom_site_label_1
_geom_torsion_atom_site_label_2
_geom_torsion_atom_site_label_3
_geom_torsion_atom_site_label_4
_geom_torsion
Cu1 N1 C1 N2 179.59(17)
Cu1 N1 C2 C3 -179.5(2)
Cu1 N3 C8 N4 -177.87(18)
Cu1 N3 C9 C10 177.7(2)
N1 C2 C3 N2 -0.2(3)
N3 C9 C10 N4 -0.1(4)
C1 N1 C2 C3 0.2(3)
C1 N2 C3 C2 0.1(3)
C1 N2 C4 C5 1.1(8)
C1 N2 C6 C7 179.4(11)
C2 N1 C1 N2 -0.2(3)
C3 N2 C1 N1 0.1(3)
C3 N2 C4 C5 -178.6(5)
C3 N2 C6 C7 -5.9(19)
C4 N2 C1 N1 -179.7(4)
C4 N2 C3 C2 179.9(3)
C6 N2 C1 N1 176.8(6)
C6 N2 C3 C2 -174.6(10)
C8 N3 C9 C10 0.5(4)
C8 N4 C10 C9 -0.3(4)
C8 N4 C11 C12 -7.7(8)
C9 N3 C8 N4 -0.6(3)
C10 N4 C8 N3 0.6(4)
C10 N4 C11 C12 169.6(5)
C11 N4 C8 N3 178.3(3)
C11 N4 C10 C9 -178.1(3)
